data_4347740
loop_
_publ_author_name
'Winston, Matthew S.'
'Batista, Enrique R.'
'Yang, Ping'
'Tondreau, Aaron M.'
'Boncella, James M.'

_publ_section_title
;
 Extending Stannyl Anion Chemistry to the Actinides: Synthesis and
 Characterization of a Uranium-Tin Bond.
;
_journal_issue 11
_journal_name_full 'Inorganic chemistry'
_journal_page_first 5534
_journal_page_last 5539
_journal_paper_doi 10.1021/acs.inorgchem.6b00543
_journal_volume 55
_journal_year 2016
_chemical_formula_sum 'C36 H84 N4 Si3 Sn U'
_chemical_formula_weight 1014.08
_space_group_IT_number 14
_space_group_name_Hall '-P 2yn'
_space_group_name_H-M_alt 'P 1 21/n 1'
_symmetry_cell_setting monoclinic
_symmetry_space_group_name_H-M 'P 1 21/n 1'
_atom_sites_solution_hydrogens geom
_atom_sites_solution_primary direct
_atom_sites_solution_secondary difmap
_audit_creation_method SHELXL-97
_cell_angle_alpha 90.00
_cell_angle_beta 100.0150(10)
_cell_angle_gamma 90.00
_cell_formula_units_Z 4
_cell_length_a 10.6634(7)
_cell_length_b 24.0575(16)
_cell_length_c 18.0413(12)
_cell_measurement_reflns_used 9432
_cell_measurement_temperature 100(2)
_cell_measurement_theta_max 30.49
_cell_measurement_theta_min 2.42
_cell_volume 4557.7(5)
_computing_cell_refinement 'Bruker SAINT'
_computing_data_collection 'Bruker APEX2'
_computing_data_reduction 'Bruker SAINT'
_computing_molecular_graphics 'Bruker SHELXTL'
_computing_publication_material 'Bruker SHELXTL'
_computing_structure_refinement 'SHELXL-2014 (Sheldrick 2014)'
_computing_structure_solution 'SHELXS-97 (Sheldrick 2008)'
_diffrn_ambient_temperature 100(2)
_diffrn_measured_fraction_theta_full 0.999
_diffrn_measured_fraction_theta_max 0.999
_diffrn_measurement_device_type 'Bruker APEX-II CCD'
_diffrn_measurement_method '\w scans'
_diffrn_radiation_monochromator graphite
_diffrn_radiation_source 'fine-focus sealed tube'
_diffrn_radiation_type MoK\a
_diffrn_radiation_wavelength 0.71073
_diffrn_reflns_av_R_equivalents 0.0339
_diffrn_reflns_av_sigmaI/netI 0.0207
_diffrn_reflns_limit_h_max 14
_diffrn_reflns_limit_h_min -14
_diffrn_reflns_limit_k_max 32
_diffrn_reflns_limit_k_min -32
_diffrn_reflns_limit_l_max 24
_diffrn_reflns_limit_l_min -24
_diffrn_reflns_number 75097
_diffrn_reflns_theta_full 28.28
_diffrn_reflns_theta_max 28.28
_diffrn_reflns_theta_min 2.56
_exptl_absorpt_coefficient_mu 4.202
_exptl_absorpt_correction_T_max 0.4583
_exptl_absorpt_correction_T_min 0.2776
_exptl_absorpt_correction_type empirical
_exptl_absorpt_process_details sadabs
_exptl_crystal_colour red
_exptl_crystal_density_diffrn 1.472
_exptl_crystal_density_method 'not measured'
_exptl_crystal_description block
_exptl_crystal_F_000 2048
_exptl_crystal_size_max 0.41
_exptl_crystal_size_mid 0.27
_exptl_crystal_size_min 0.22
_refine_diff_density_max 1.637
_refine_diff_density_min -1.062
_refine_diff_density_rms 0.114
_refine_ls_extinction_coef 0.00030(5)
_refine_ls_extinction_expression Fc^*^=kFc[1+0.001xFc^2^\l^3^/sin(2\q)]^-1/4^
_refine_ls_extinction_method SHELXL
_refine_ls_goodness_of_fit_ref 1.032
_refine_ls_hydrogen_treatment mixed
_refine_ls_matrix_type full
_refine_ls_number_parameters 428
_refine_ls_number_reflns 11295
_refine_ls_number_restraints 6
_refine_ls_restrained_S_all 1.032
_refine_ls_R_factor_all 0.0311
_refine_ls_R_factor_gt 0.0265
_refine_ls_shift/su_max 0.003
_refine_ls_shift/su_mean 0.000
_refine_ls_structure_factor_coef Fsqd
_refine_ls_weighting_details 'calc w=1/[\s^2^(Fo^2^)+(0.0266P)^2^+12.9700P] where P=(Fo^2^+2Fc^2^)/3'
_refine_ls_weighting_scheme calc
_refine_ls_wR_factor_gt 0.0640
_refine_ls_wR_factor_ref 0.0663
_reflns_number_gt 10300
_reflns_number_total 11295
_reflns_threshold_expression >2sigma(I)
_cod_data_source_file ic6b00543_si_002.cif
_cod_data_source_block triptrenusnme3
_cod_depositor_comments
;
The following automatic conversions were performed:

data item '_symmetry_cell_setting' value 'Monoclinic' was changed to
'monoclinic' in accordance with the
/home/saulius/struct/COD-crude-data/automatic-downloads/DataCite-retrospective/ACS/depositions/lib/dictionaries/cif_core.dic
dictionary named 'cif_core.dic' version 2.4.2 last updated on
2011-04-26.

Automatic conversion script
Id: cif_fix_values 6909 2019-04-08 15:41:33Z antanas 
;
_cod_original_sg_symbol_H-M P2(1)/n
_cod_database_code 4347740

loop_
_symmetry_equiv_pos_as_xyz
'x, y, z'
'-x+1/2, y+1/2, -z+1/2'
'-x, -y, -z'
'x-1/2, -y-1/2, z-1/2'

loop_
_atom_site_label
_atom_site_type_symbol
_atom_site_fract_x
_atom_site_fract_y
_atom_site_fract_z
_atom_site_U_iso_or_equiv
_atom_site_adp_type
_atom_site_occupancy
_atom_site_symmetry_multiplicity
_atom_site_calc_flag
_atom_site_refinement_flags
C1 C 0.4252(3) 0.39875(17) 0.5563(2) 0.0358(8) Uani 1 1 d .
H1A H 0.3493 0.4229 0.5439 0.043 Uiso 1 1 calc R
H1B H 0.4318 0.3758 0.5116 0.043 Uiso 1 1 calc R
C2 C 0.5431(3) 0.43405(15) 0.5767(2) 0.0322(8) Uani 1 1 d .
H2A H 0.5532 0.4583 0.5339 0.039 Uiso 1 1 calc R
H2B H 0.5355 0.4579 0.6204 0.039 Uiso 1 1 calc R
C3 C 0.3412(3) 0.39069(17) 0.6734(2) 0.0348(8) Uani 1 1 d .
H3A H 0.2491 0.3826 0.6596 0.042 Uiso 1 1 calc R
H3B H 0.3533 0.4314 0.6707 0.042 Uiso 1 1 calc R
C4 C 0.3903(3) 0.37040(16) 0.7523(2) 0.0323(8) Uani 1 1 d .
H4A H 0.3461 0.3901 0.7885 0.039 Uiso 1 1 calc R
H4B H 0.3737 0.3301 0.7558 0.039 Uiso 1 1 calc R
C5 C 0.3521(3) 0.30909(15) 0.59442(19) 0.0269(7) Uani 1 1 d .
H5A H 0.2889 0.3150 0.5480 0.032 Uiso 1 1 calc R
H5B H 0.3074 0.2933 0.6333 0.032 Uiso 1 1 calc R
C6 C 0.4555(3) 0.26886(15) 0.57869(19) 0.0285(7) Uani 1 1 d .
H6A H 0.4169 0.2326 0.5616 0.034 Uiso 1 1 calc R
H6B H 0.4981 0.2840 0.5385 0.034 Uiso 1 1 calc R
C7 C 0.8974(3) 0.45812(13) 0.58137(19) 0.0254(6) Uani 1 1 d .
H7 H 0.9650 0.4586 0.5493 0.031 Uiso 1 1 calc R
C8 C 0.9621(4) 0.44401(15) 0.6617(2) 0.0323(8) Uani 1 1 d .
H8A H 1.0247 0.4728 0.6801 0.048 Uiso 1 1 calc R
H8B H 1.0052 0.4080 0.6619 0.048 Uiso 1 1 calc R
H8C H 0.8979 0.4421 0.6944 0.048 Uiso 1 1 calc R
C9 C 0.8396(4) 0.51620(15) 0.5786(2) 0.0362(8) Uani 1 1 d .
H9A H 0.7677 0.5163 0.6058 0.054 Uiso 1 1 calc R
H9B H 0.8098 0.5269 0.5261 0.054 Uiso 1 1 calc R
H9C H 0.9042 0.5427 0.6022 0.054 Uiso 1 1 calc R
C10 C 0.8604(3) 0.33423(13) 0.54527(19) 0.0247(6) Uani 1 1 d .
H10 H 0.8695 0.3209 0.5984 0.030 Uiso 1 1 calc R
C11 C 0.9957(3) 0.33705(16) 0.5265(2) 0.0339(8) Uani 1 1 d .
H11A H 1.0343 0.3000 0.5318 0.051 Uiso 1 1 calc R
H11B H 1.0475 0.3628 0.5612 0.051 Uiso 1 1 calc R
H11C H 0.9913 0.3501 0.4747 0.051 Uiso 1 1 calc R
C12 C 0.7846(4) 0.28914(15) 0.4955(2) 0.0344(8) Uani 1 1 d .
H12A H 0.7823 0.2982 0.4424 0.052 Uiso 1 1 calc R
H12B H 0.6975 0.2876 0.5060 0.052 Uiso 1 1 calc R
H12C H 0.8259 0.2530 0.5067 0.052 Uiso 1 1 calc R
C13 C 0.7090(4) 0.42783(16) 0.4417(2) 0.0324(8) Uani 1 1 d .
H13 H 0.6721 0.4655 0.4471 0.039 Uiso 1 1 calc R
C14 C 0.8140(4) 0.4360(2) 0.3948(2) 0.0491(11) Uani 1 1 d .
H14A H 0.8517 0.3999 0.3863 0.074 Uiso 1 1 calc R
H14B H 0.8798 0.4605 0.4219 0.074 Uiso 1 1 calc R
H14C H 0.7777 0.4528 0.3464 0.074 Uiso 1 1 calc R
C15 C 0.6014(5) 0.3932(2) 0.3964(2) 0.0527(12) Uani 1 1 d .
H15A H 0.5676 0.4124 0.3493 0.079 Uiso 1 1 calc R
H15B H 0.5332 0.3882 0.4259 0.079 Uiso 1 1 calc R
H15C H 0.6346 0.3567 0.3851 0.079 Uiso 1 1 calc R
C16 C 0.7371(4) 0.45332(18) 0.8401(3) 0.0430(10) Uani 1 1 d .
H16 H 0.7909 0.4222 0.8266 0.052 Uiso 1 1 calc R
C17 C 0.8087(5) 0.4795(2) 0.9137(3) 0.0629(14) Uani 1 1 d .
H17A H 0.8925 0.4925 0.9058 0.094 Uiso 1 1 calc R
H17B H 0.8195 0.4516 0.9538 0.094 Uiso 1 1 calc R
H17C H 0.7596 0.5109 0.9280 0.094 Uiso 1 1 calc R
C18 C 0.7259(5) 0.4970(2) 0.7757(3) 0.0535(12) Uani 1 1 d .
H18A H 0.6755 0.5287 0.7878 0.080 Uiso 1 1 calc R
H18B H 0.6841 0.4800 0.7284 0.080 Uiso 1 1 calc R
H18C H 0.8112 0.5097 0.7703 0.080 Uiso 1 1 calc R
C19 C 0.4686(4) 0.48386(17) 0.8614(2) 0.0417(9) Uani 1 1 d .
H19 H 0.5284 0.5134 0.8853 0.050 Uiso 1 1 calc R
C20 C 0.4024(6) 0.5106(2) 0.7890(3) 0.0585(13) Uani 1 1 d .
H20A H 0.3294 0.4878 0.7668 0.088 Uiso 1 1 calc R
H20B H 0.4622 0.5135 0.7537 0.088 Uiso 1 1 calc R
H20C H 0.3730 0.5479 0.7999 0.088 Uiso 1 1 calc R
C21 C 0.3721(5) 0.4775(3) 0.9169(3) 0.0651(14) Uani 1 1 d .
H21A H 0.3397 0.5143 0.9277 0.098 Uiso 1 1 calc R
H21B H 0.4151 0.4605 0.9639 0.098 Uiso 1 1 calc R
H21C H 0.3011 0.4539 0.8940 0.098 Uiso 1 1 calc R
C22 C 0.5973(4) 0.37947(18) 0.9392(2) 0.0409(9) Uani 1 1 d .
H22 H 0.6174 0.4053 0.9831 0.049 Uiso 1 1 calc R
C23 C 0.4787(5) 0.3467(2) 0.9483(3) 0.0519(11) Uani 1 1 d .
H23A H 0.4584 0.3201 0.9069 0.078 Uiso 1 1 calc R
H23B H 0.4071 0.3723 0.9476 0.078 Uiso 1 1 calc R
H23C H 0.4943 0.3266 0.9963 0.078 Uiso 1 1 calc R
C24 C 0.7096(5) 0.3395(2) 0.9424(3) 0.0536(12) Uani 1 1 d .
H24A H 0.7161 0.3161 0.9874 0.080 Uiso 1 1 calc R
H24B H 0.7884 0.3608 0.9443 0.080 Uiso 1 1 calc R
H24C H 0.6962 0.3159 0.8974 0.080 Uiso 1 1 calc R
C25 C 0.6345(5) 0.20098(17) 0.7869(2) 0.0446(10) Uani 1 1 d .
H25 H 0.6994 0.2314 0.7923 0.053 Uiso 1 1 calc R
C26 C 0.5298(7) 0.2198(2) 0.8308(3) 0.0684(16) Uani 1 1 d U
H26A H 0.4689 0.1894 0.8320 0.103 Uiso 1 1 calc R
H26B H 0.4853 0.2522 0.8059 0.103 Uiso 1 1 calc R
H26C H 0.5687 0.2297 0.8824 0.103 Uiso 1 1 calc R
C27 C 0.7026(6) 0.1490(2) 0.8247(3) 0.0595(14) Uani 1 1 d .
H27A H 0.7339 0.1568 0.8780 0.089 Uiso 1 1 calc R
H27B H 0.7746 0.1395 0.7998 0.089 Uiso 1 1 calc R
H27C H 0.6427 0.1178 0.8201 0.089 Uiso 1 1 calc R
C28 C 0.4218(4) 0.15001(16) 0.6604(3) 0.0445(10) Uani 1 1 d .
H28 H 0.4040 0.1473 0.6043 0.053 Uiso 1 1 calc R
C29 C 0.2989(5) 0.1724(2) 0.6817(4) 0.0702(18) Uani 1 1 d .
H29A H 0.2279 0.1479 0.6613 0.105 Uiso 1 1 calc R
H29B H 0.2823 0.2098 0.6608 0.105 Uiso 1 1 calc R
H29C H 0.3075 0.1740 0.7366 0.105 Uiso 1 1 calc R
C30 C 0.4417(5) 0.09008(19) 0.6878(4) 0.0614(14) Uani 1 1 d .
H30A H 0.4576 0.0894 0.7429 0.092 Uiso 1 1 calc R
H30B H 0.5150 0.0742 0.6692 0.092 Uiso 1 1 calc R
H30C H 0.3654 0.0682 0.6687 0.092 Uiso 1 1 calc R
C31 C 0.6956(4) 0.15471(14) 0.6384(2) 0.0310(7) Uani 1 1 d .
H31 H 0.7064 0.1171 0.6624 0.037 Uiso 1 1 calc R
C32 C 0.8258(4) 0.18341(19) 0.6542(3) 0.0427(9) Uani 1 1 d .
H32A H 0.8872 0.1619 0.6314 0.064 Uiso 1 1 calc R
H32B H 0.8550 0.1858 0.7087 0.064 Uiso 1 1 calc R
H32C H 0.8184 0.2209 0.6327 0.064 Uiso 1 1 calc R
C33 C 0.6526(4) 0.14576(16) 0.5537(2) 0.0369(8) Uani 1 1 d .
H33A H 0.6395 0.1819 0.5284 0.055 Uiso 1 1 calc R
H33B H 0.5727 0.1247 0.5450 0.055 Uiso 1 1 calc R
H33C H 0.7182 0.1249 0.5335 0.055 Uiso 1 1 calc R
C34 C 0.9574(4) 0.2536(2) 0.8744(2) 0.0479(11) Uani 1 1 d .
H34A H 0.9440 0.2164 0.8523 0.072 Uiso 1 1 calc R
H34B H 0.8949 0.2605 0.9072 0.072 Uiso 1 1 calc R
H34C H 1.0436 0.2560 0.9039 0.072 Uiso 1 1 calc R
C35 C 1.0801(4) 0.2830(2) 0.7245(2) 0.0436(10) Uani 1 1 d .
H35A H 1.1589 0.2762 0.7603 0.065 Uiso 1 1 calc R
H35B H 1.0965 0.3101 0.6867 0.065 Uiso 1 1 calc R
H35C H 1.0502 0.2481 0.6995 0.065 Uiso 1 1 calc R
C36 C 1.0518(4) 0.3829(2) 0.8462(2) 0.0487(11) Uani 1 1 d .
H36A H 1.1390 0.3695 0.8626 0.073 Uiso 1 1 calc R
H36B H 1.0152 0.3937 0.8903 0.073 Uiso 1 1 calc R
H36C H 1.0527 0.4150 0.8130 0.073 Uiso 1 1 calc R
N1 N 0.6553(2) 0.39694(11) 0.59560(15) 0.0220(5) Uani 1 1 d .
N2 N 0.5295(3) 0.38126(12) 0.77060(16) 0.0250(6) Uani 1 1 d .
N3 N 0.5499(3) 0.26129(11) 0.64890(15) 0.0231(5) Uani 1 1 d .
N4 N 0.4117(3) 0.36226(13) 0.62066(16) 0.0278(6) Uani 1 1 d .
Si1 Si 0.77575(8) 0.40352(4) 0.54116(5) 0.02110(17) Uani 1 1 d .
Si2 Si 0.57820(9) 0.42285(4) 0.85031(6) 0.0297(2) Uani 1 1 d .
Si3 Si 0.57348(10) 0.19329(4) 0.68324(5) 0.02720(19) Uani 1 1 d .
Sn1 Sn 0.93491(2) 0.315641(10) 0.784544(13) 0.02769(6) Uani 1 1 d .
U1 U 0.643036(10) 0.340201(4) 0.693012(6) 0.01697(4) Uani 1 1 d .

loop_
_atom_site_aniso_label
_atom_site_aniso_U_11
_atom_site_aniso_U_22
_atom_site_aniso_U_33
_atom_site_aniso_U_23
_atom_site_aniso_U_13
_atom_site_aniso_U_12
C1 0.0252(17) 0.045(2) 0.0349(19) 0.0093(16) -0.0016(14) 0.0160(15)
C2 0.0304(18) 0.0265(17) 0.0397(19) 0.0100(14) 0.0060(15) 0.0108(14)
C3 0.0180(15) 0.043(2) 0.043(2) -0.0054(16) 0.0055(14) 0.0075(14)
C4 0.0213(16) 0.039(2) 0.0380(19) -0.0083(15) 0.0097(14) -0.0010(14)
C5 0.0123(13) 0.0420(19) 0.0248(15) -0.0004(14) -0.0016(11) -0.0030(13)
C6 0.0249(16) 0.0343(18) 0.0266(16) -0.0056(13) 0.0053(13) -0.0042(14)
C7 0.0273(16) 0.0210(15) 0.0279(16) 0.0014(12) 0.0045(13) -0.0058(12)
C8 0.0361(19) 0.0291(17) 0.0306(17) -0.0047(14) 0.0024(15) -0.0088(14)
C9 0.038(2) 0.0230(17) 0.047(2) 0.0005(15) 0.0066(17) -0.0030(15)
C10 0.0220(15) 0.0266(16) 0.0257(15) 0.0006(12) 0.0048(12) -0.0005(12)
C11 0.0251(17) 0.038(2) 0.040(2) -0.0074(15) 0.0091(15) -0.0003(14)
C12 0.0344(19) 0.0292(18) 0.041(2) -0.0067(15) 0.0094(16) -0.0057(15)
C13 0.0348(19) 0.0334(18) 0.0270(17) 0.0101(14) 0.0001(14) -0.0056(15)
C14 0.046(2) 0.073(3) 0.0270(19) 0.0126(19) 0.0026(17) -0.015(2)
C15 0.052(3) 0.072(3) 0.0287(19) 0.013(2) -0.0069(18) -0.028(2)
C16 0.035(2) 0.040(2) 0.056(3) -0.0197(19) 0.0123(18) -0.0094(17)
C17 0.050(3) 0.061(3) 0.075(4) -0.022(3) 0.001(2) -0.022(2)
C18 0.059(3) 0.047(3) 0.059(3) -0.017(2) 0.024(2) -0.022(2)
C19 0.046(2) 0.034(2) 0.047(2) -0.0078(17) 0.0166(19) 0.0079(17)
C20 0.080(4) 0.045(3) 0.055(3) -0.002(2) 0.023(3) 0.027(3)
C21 0.059(3) 0.073(4) 0.067(3) -0.010(3) 0.022(3) 0.013(3)
C22 0.048(2) 0.046(2) 0.0288(18) -0.0073(16) 0.0055(17) -0.0001(18)
C23 0.060(3) 0.064(3) 0.036(2) -0.001(2) 0.021(2) -0.005(2)
C24 0.051(3) 0.057(3) 0.051(3) 0.011(2) 0.003(2) 0.005(2)
C25 0.079(3) 0.0277(19) 0.0293(19) 0.0067(15) 0.015(2) -0.0105(19)
C26 0.121(5) 0.052(3) 0.041(3) 0.001(2) 0.039(3) 0.000(3)
C27 0.096(4) 0.042(2) 0.039(2) 0.0133(19) 0.006(2) -0.004(3)
C28 0.040(2) 0.0290(19) 0.070(3) -0.0049(18) 0.026(2) -0.0080(16)
C29 0.054(3) 0.038(2) 0.131(6) -0.007(3) 0.052(3) -0.013(2)
C30 0.058(3) 0.032(2) 0.101(4) -0.001(2) 0.034(3) -0.015(2)
C31 0.0362(19) 0.0233(16) 0.0359(18) 0.0041(13) 0.0132(15) 0.0032(14)
C32 0.033(2) 0.049(2) 0.048(2) 0.0068(19) 0.0124(18) 0.0024(18)
C33 0.044(2) 0.0327(19) 0.038(2) -0.0077(15) 0.0170(17) 0.0005(16)
C34 0.045(2) 0.061(3) 0.035(2) 0.020(2) 0.0013(18) 0.017(2)
C35 0.0249(18) 0.060(3) 0.046(2) 0.006(2) 0.0063(16) 0.0079(18)
C36 0.0277(19) 0.080(3) 0.033(2) -0.001(2) -0.0090(16) -0.002(2)
N1 0.0206(12) 0.0180(12) 0.0268(13) 0.0047(10) 0.0022(10) 0.0035(10)
N2 0.0210(13) 0.0256(14) 0.0289(14) -0.0037(11) 0.0056(11) 0.0009(10)
N3 0.0255(13) 0.0239(13) 0.0215(12) -0.0016(10) 0.0082(10) -0.0033(11)
N4 0.0183(13) 0.0340(15) 0.0305(14) -0.0008(12) 0.0023(11) 0.0036(11)
Si1 0.0228(4) 0.0185(4) 0.0217(4) 0.0036(3) 0.0030(3) -0.0022(3)
Si2 0.0290(5) 0.0267(5) 0.0343(5) -0.0090(4) 0.0080(4) -0.0001(4)
Si3 0.0360(5) 0.0198(4) 0.0294(5) -0.0009(3) 0.0160(4) -0.0047(4)
Sn1 0.01883(10) 0.03768(13) 0.02523(11) 0.00907(9) 0.00011(8) 0.00506(9)
U1 0.01430(6) 0.01622(6) 0.02038(6) 0.00275(4) 0.00301(4) 0.00180(4)

loop_
_atom_type_symbol
_atom_type_description
_atom_type_scat_dispersion_real
_atom_type_scat_dispersion_imag
_atom_type_scat_source
C C 0.0033 0.0016 'International Tables Vol C Tables 4.2.6.8 and 6.1.1.4'
H H 0.0000 0.0000 'International Tables Vol C Tables 4.2.6.8 and 6.1.1.4'
N N 0.0061 0.0033 'International Tables Vol C Tables 4.2.6.8 and 6.1.1.4'
Si Si 0.0817 0.0704 'International Tables Vol C Tables 4.2.6.8 and 6.1.1.4'
Sn Sn -0.6537 1.4246 'International Tables Vol C Tables 4.2.6.8 and 6.1.1.4'
U U -9.6767 9.6646 'International Tables Vol C Tables 4.2.6.8 and 6.1.1.4'

loop_
_geom_angle_atom_site_label_1
_geom_angle_atom_site_label_2
_geom_angle_atom_site_label_3
_geom_angle
N4 C1 C2 109.4(3)
N4 C1 H1A 109.8
C2 C1 H1A 109.8
N4 C1 H1B 109.8
C2 C1 H1B 109.8
H1A C1 H1B 108.2
N1 C2 C1 108.8(3)
N1 C2 H2A 109.9
C1 C2 H2A 109.9
N1 C2 H2B 109.9
C1 C2 H2B 109.9
H2A C2 H2B 108.3
N4 C3 C4 109.0(3)
N4 C3 H3A 109.9
C4 C3 H3A 109.9
N4 C3 H3B 109.9
C4 C3 H3B 109.9
H3A C3 H3B 108.3
N2 C4 C3 108.8(3)
N2 C4 H4A 109.9
C3 C4 H4A 109.9
N2 C4 H4B 109.9
C3 C4 H4B 109.9
H4A C4 H4B 108.3
N4 C5 C6 109.0(3)
N4 C5 H5A 109.9
C6 C5 H5A 109.9
N4 C5 H5B 109.9
C6 C5 H5B 109.9
H5A C5 H5B 108.3
N3 C6 C5 108.8(3)
N3 C6 H6A 109.9
C5 C6 H6A 109.9
N3 C6 H6B 109.9
C5 C6 H6B 109.9
H6A C6 H6B 108.3
C9 C7 C8 110.3(3)
C9 C7 Si1 112.1(2)
C8 C7 Si1 111.9(2)
C9 C7 H7 107.4
C8 C7 H7 107.4
Si1 C7 H7 107.4
C7 C8 H8A 109.5
C7 C8 H8B 109.5
H8A C8 H8B 109.5
C7 C8 H8C 109.5
H8A C8 H8C 109.5
H8B C8 H8C 109.5
C7 C9 H9A 109.5
C7 C9 H9B 109.5
H9A C9 H9B 109.5
C7 C9 H9C 109.5
H9A C9 H9C 109.5
H9B C9 H9C 109.5
C11 C10 C12 108.6(3)
C11 C10 Si1 114.3(2)
C12 C10 Si1 113.5(2)
C11 C10 H10 106.6
C12 C10 H10 106.6
Si1 C10 H10 106.6
C10 C11 H11A 109.5
C10 C11 H11B 109.5
H11A C11 H11B 109.5
C10 C11 H11C 109.5
H11A C11 H11C 109.5
H11B C11 H11C 109.5
C10 C12 H12A 109.5
C10 C12 H12B 109.5
H12A C12 H12B 109.5
C10 C12 H12C 109.5
H12A C12 H12C 109.5
H12B C12 H12C 109.5
C14 C13 C15 109.1(3)
C14 C13 Si1 111.8(3)
C15 C13 Si1 117.2(3)
C14 C13 H13 106.0
C15 C13 H13 106.0
Si1 C13 H13 106.0
C13 C14 H14A 109.5
C13 C14 H14B 109.5
H14A C14 H14B 109.5
C13 C14 H14C 109.5
H14A C14 H14C 109.5
H14B C14 H14C 109.5
C13 C15 H15A 109.5
C13 C15 H15B 109.5
H15A C15 H15B 109.5
C13 C15 H15C 109.5
H15A C15 H15C 109.5
H15B C15 H15C 109.5
C17 C16 C18 109.2(4)
C17 C16 Si2 113.2(3)
C18 C16 Si2 112.5(3)
C17 C16 H16 107.2
C18 C16 H16 107.2
Si2 C16 H16 107.2
C16 C17 H17A 109.5
C16 C17 H17B 109.5
H17A C17 H17B 109.5
C16 C17 H17C 109.5
H17A C17 H17C 109.5
H17B C17 H17C 109.5
C16 C18 H18A 109.5
C16 C18 H18B 109.5
H18A C18 H18B 109.5
C16 C18 H18C 109.5
H18A C18 H18C 109.5
H18B C18 H18C 109.5
C20 C19 C21 109.5(4)
C20 C19 Si2 116.0(3)
C21 C19 Si2 118.4(3)
C20 C19 H19 103.6
C21 C19 H19 103.6
Si2 C19 H19 103.6
C19 C20 H20A 109.5
C19 C20 H20B 109.5
H20A C20 H20B 109.5
C19 C20 H20C 109.5
H20A C20 H20C 109.5
H20B C20 H20C 109.5
C19 C21 H21A 109.5
C19 C21 H21B 109.5
H21A C21 H21B 109.5
C19 C21 H21C 109.5
H21A C21 H21C 109.5
H21B C21 H21C 109.5
C23 C22 C24 109.3(4)
C23 C22 Si2 114.0(3)
C24 C22 Si2 110.2(3)
C23 C22 H22 107.7
C24 C22 H22 107.7
Si2 C22 H22 107.7
C22 C23 H23A 109.5
C22 C23 H23B 109.5
H23A C23 H23B 109.5
C22 C23 H23C 109.5
H23A C23 H23C 109.5
H23B C23 H23C 109.5
C22 C24 H24A 109.5
C22 C24 H24B 109.5
H24A C24 H24B 109.5
C22 C24 H24C 109.5
H24A C24 H24C 109.5
H24B C24 H24C 109.5
C26 C25 C27 109.7(4)
C26 C25 Si3 112.5(4)
C27 C25 Si3 114.5(3)
C26 C25 H25 106.5
C27 C25 H25 106.5
Si3 C25 H25 106.5
C25 C26 H26A 109.5
C25 C26 H26B 109.5
H26A C26 H26B 109.5
C25 C26 H26C 109.5
H26A C26 H26C 109.5
H26B C26 H26C 109.5
C25 C27 H27A 109.5
C25 C27 H27B 109.5
H27A C27 H27B 109.5
C25 C27 H27C 109.5
H27A C27 H27C 109.5
H27B C27 H27C 109.5
C29 C28 C30 109.3(4)
C29 C28 Si3 119.1(3)
C30 C28 Si3 112.4(3)
C29 C28 H28 104.9
C30 C28 H28 104.9
Si3 C28 H28 104.9
C28 C29 H29A 109.5
C28 C29 H29B 109.5
H29A C29 H29B 109.5
C28 C29 H29C 109.5
H29A C29 H29C 109.5
H29B C29 H29C 109.5
C28 C30 H30A 109.5
C28 C30 H30B 109.5
H30A C30 H30B 109.5
C28 C30 H30C 109.5
H30A C30 H30C 109.5
H30B C30 H30C 109.5
C32 C31 C33 110.7(3)
C32 C31 Si3 111.6(3)
C33 C31 Si3 112.7(3)
C32 C31 H31 107.2
C33 C31 H31 107.2
Si3 C31 H31 107.2
C31 C32 H32A 109.5
C31 C32 H32B 109.5
H32A C32 H32B 109.5
C31 C32 H32C 109.5
H32A C32 H32C 109.5
H32B C32 H32C 109.5
C31 C33 H33A 109.5
C31 C33 H33B 109.5
H33A C33 H33B 109.5
C31 C33 H33C 109.5
H33A C33 H33C 109.5
H33B C33 H33C 109.5
Sn1 C34 H34A 109.5
Sn1 C34 H34B 109.5
H34A C34 H34B 109.5
Sn1 C34 H34C 109.5
H34A C34 H34C 109.5
H34B C34 H34C 109.5
Sn1 C35 H35A 109.5
Sn1 C35 H35B 109.5
H35A C35 H35B 109.5
Sn1 C35 H35C 109.5
H35A C35 H35C 109.5
H35B C35 H35C 109.5
Sn1 C36 H36A 109.5
Sn1 C36 H36B 109.5
H36A C36 H36B 109.5
Sn1 C36 H36C 109.5
H36A C36 H36C 109.5
H36B C36 H36C 109.5
C2 N1 Si1 117.2(2)
C2 N1 U1 113.0(2)
Si1 N1 U1 129.84(14)
C4 N2 Si2 115.1(2)
C4 N2 U1 114.3(2)
Si2 N2 U1 130.57(15)
C6 N3 Si3 116.8(2)
C6 N3 U1 113.2(2)
Si3 N3 U1 129.98(15)
C5 N4 C3 111.7(3)
C5 N4 C1 111.0(3)
C3 N4 C1 111.1(3)
C5 N4 U1 107.41(19)
C3 N4 U1 108.1(2)
C1 N4 U1 107.28(19)
N1 Si1 C10 106.82(14)
N1 Si1 C7 111.50(14)
C10 Si1 C7 107.76(15)
N1 Si1 C13 111.43(15)
C10 Si1 C13 113.91(17)
C7 Si1 C13 105.44(15)
N2 Si2 C16 106.54(16)
N2 Si2 C22 110.65(17)
C16 Si2 C22 109.3(2)
N2 Si2 C19 115.18(17)
C16 Si2 C19 106.8(2)
C22 Si2 C19 108.20(19)
N3 Si3 C25 105.28(16)
N3 Si3 C31 111.99(14)
C25 Si3 C31 109.2(2)
N3 Si3 C28 111.67(18)
C25 Si3 C28 113.7(2)
C31 Si3 C28 105.13(18)
C35 Sn1 C34 97.25(17)
C35 Sn1 C36 97.23(17)
C34 Sn1 C36 98.41(18)
C35 Sn1 U1 120.17(11)
C34 Sn1 U1 117.65(12)
C36 Sn1 U1 121.12(12)
N3 U1 N2 110.15(10)
N3 U1 N1 108.77(10)
N2 U1 N1 109.47(10)
N3 U1 N4 70.94(10)
N2 U1 N4 70.06(10)
N1 U1 N4 70.57(9)
N3 U1 Sn1 110.40(7)
N2 U1 Sn1 109.33(7)
N1 U1 Sn1 108.70(7)
N4 U1 Sn1 178.66(7)

loop_
_geom_bond_atom_site_label_1
_geom_bond_atom_site_label_2
_geom_bond_distance
C1 N4 1.482(5)
C1 C2 1.508(5)
C1 H1A 0.9900
C1 H1B 0.9900
C2 N1 1.484(4)
C2 H2A 0.9900
C2 H2B 0.9900
C3 N4 1.479(4)
C3 C4 1.509(5)
C3 H3A 0.9900
C3 H3B 0.9900
C4 N2 1.487(4)
C4 H4A 0.9900
C4 H4B 0.9900
C5 N4 1.469(5)
C5 C6 1.530(5)
C5 H5A 0.9900
C5 H5B 0.9900
C6 N3 1.485(4)
C6 H6A 0.9900
C6 H6B 0.9900
C7 C9 1.525(5)
C7 C8 1.530(5)
C7 Si1 1.899(3)
C7 H7 1.0000
C8 H8A 0.9800
C8 H8B 0.9800
C8 H8C 0.9800
C9 H9A 0.9800
C9 H9B 0.9800
C9 H9C 0.9800
C10 C11 1.539(5)
C10 C12 1.544(5)
C10 Si1 1.891(3)
C10 H10 1.0000
C11 H11A 0.9800
C11 H11B 0.9800
C11 H11C 0.9800
C12 H12A 0.9800
C12 H12B 0.9800
C12 H12C 0.9800
C13 C14 1.528(5)
C13 C15 1.534(5)
C13 Si1 1.904(3)
C13 H13 1.0000
C14 H14A 0.9800
C14 H14B 0.9800
C14 H14C 0.9800
C15 H15A 0.9800
C15 H15B 0.9800
C15 H15C 0.9800
C16 C17 1.545(6)
C16 C18 1.556(7)
C16 Si2 1.884(4)
C16 H16 1.0000
C17 H17A 0.9800
C17 H17B 0.9800
C17 H17C 0.9800
C18 H18A 0.9800
C18 H18B 0.9800
C18 H18C 0.9800
C19 C20 1.516(6)
C19 C21 1.563(7)
C19 Si2 1.908(4)
C19 H19 1.0000
C20 H20A 0.9800
C20 H20B 0.9800
C20 H20C 0.9800
C21 H21A 0.9800
C21 H21B 0.9800
C21 H21C 0.9800
C22 C23 1.523(6)
C22 C24 1.529(6)
C22 Si2 1.895(4)
C22 H22 1.0000
C23 H23A 0.9800
C23 H23B 0.9800
C23 H23C 0.9800
C24 H24A 0.9800
C24 H24B 0.9800
C24 H24C 0.9800
C25 C26 1.545(7)
C25 C27 1.544(6)
C25 Si3 1.879(4)
C25 H25 1.0000
C26 H26A 0.9800
C26 H26B 0.9800
C26 H26C 0.9800
C27 H27A 0.9800
C27 H27B 0.9800
C27 H27C 0.9800
C28 C29 1.527(6)
C28 C30 1.527(6)
C28 Si3 1.907(4)
C28 H28 1.0000
C29 H29A 0.9800
C29 H29B 0.9800
C29 H29C 0.9800
C30 H30A 0.9800
C30 H30B 0.9800
C30 H30C 0.9800
C31 C32 1.532(6)
C31 C33 1.533(5)
C31 Si3 1.892(4)
C31 H31 1.0000
C32 H32A 0.9800
C32 H32B 0.9800
C32 H32C 0.9800
C33 H33A 0.9800
C33 H33B 0.9800
C33 H33C 0.9800
C34 Sn1 2.186(4)
C34 H34A 0.9800
C34 H34B 0.9800
C34 H34C 0.9800
C35 Sn1 2.184(4)
C35 H35A 0.9800
C35 H35B 0.9800
C35 H35C 0.9800
C36 Sn1 2.219(5)
C36 H36A 0.9800
C36 H36B 0.9800
C36 H36C 0.9800
N1 Si1 1.754(3)
N1 U1 2.247(3)
N2 Si2 1.755(3)
N2 U1 2.234(3)
N3 Si3 1.752(3)
N3 U1 2.225(3)
N4 U1 2.636(3)
Sn1 U1 3.3129(3)

loop_
_geom_torsion_atom_site_label_1
_geom_torsion_atom_site_label_2
_geom_torsion_atom_site_label_3
_geom_torsion_atom_site_label_4
_geom_torsion
N4 C1 C2 N1 59.1(4)
N4 C3 C4 N2 57.6(4)
N4 C5 C6 N3 58.8(3)
C1 C2 N1 Si1 120.5(3)
C1 C2 N1 U1 -60.0(3)
C3 C4 N2 Si2 122.1(3)
C3 C4 N2 U1 -59.1(3)
C5 C6 N3 Si3 121.7(3)
C5 C6 N3 U1 -59.5(3)
C6 C5 N4 C3 -149.2(3)
C6 C5 N4 C1 86.2(3)
C6 C5 N4 U1 -30.8(3)
C4 C3 N4 C5 87.5(3)
C4 C3 N4 C1 -147.9(3)
C4 C3 N4 U1 -30.5(3)
C2 C1 N4 C5 -147.8(3)
C2 C1 N4 C3 87.3(3)
C2 C1 N4 U1 -30.7(3)
C2 N1 Si1 C10 -154.3(2)
U1 N1 Si1 C10 26.2(2)
C2 N1 Si1 C7 88.2(3)
U1 N1 Si1 C7 -91.2(2)
C2 N1 Si1 C13 -29.3(3)
U1 N1 Si1 C13 151.24(19)
C11 C10 Si1 N1 -158.8(2)
C12 C10 Si1 N1 75.9(3)
C11 C10 Si1 C7 -38.8(3)
C12 C10 Si1 C7 -164.2(2)
C11 C10 Si1 C13 77.8(3)
C12 C10 Si1 C13 -47.6(3)
C9 C7 Si1 N1 -64.7(3)
C8 C7 Si1 N1 59.8(3)
C9 C7 Si1 C10 178.3(2)
C8 C7 Si1 C10 -57.1(3)
C9 C7 Si1 C13 56.3(3)
C8 C7 Si1 C13 -179.1(3)
C14 C13 Si1 N1 177.6(3)
C15 C13 Si1 N1 -55.3(4)
C14 C13 Si1 C10 -61.5(3)
C15 C13 Si1 C10 65.6(4)
C14 C13 Si1 C7 56.5(3)
C15 C13 Si1 C7 -176.5(3)
C4 N2 Si2 C16 -158.2(3)
U1 N2 Si2 C16 23.3(3)
C4 N2 Si2 C22 83.1(3)
U1 N2 Si2 C22 -95.4(2)
C4 N2 Si2 C19 -40.0(3)
U1 N2 Si2 C19 141.5(2)
C17 C16 Si2 N2 -166.1(3)
C18 C16 Si2 N2 69.5(3)
C17 C16 Si2 C22 -46.5(4)
C18 C16 Si2 C22 -170.9(3)
C17 C16 Si2 C19 70.3(4)
C18 C16 Si2 C19 -54.0(3)
C23 C22 Si2 N2 -55.6(3)
C24 C22 Si2 N2 67.7(3)
C23 C22 Si2 C16 -172.6(3)
C24 C22 Si2 C16 -49.3(4)
C23 C22 Si2 C19 71.5(4)
C24 C22 Si2 C19 -165.2(3)
C20 C19 Si2 N2 -33.7(4)
C21 C19 Si2 N2 99.6(4)
C20 C19 Si2 C16 84.4(4)
C21 C19 Si2 C16 -142.3(4)
C20 C19 Si2 C22 -158.1(4)
C21 C19 Si2 C22 -24.8(4)
C6 N3 Si3 C25 -155.5(3)
U1 N3 Si3 C25 25.9(2)
C6 N3 Si3 C31 86.0(3)
U1 N3 Si3 C31 -92.7(2)
C6 N3 Si3 C28 -31.6(3)
U1 N3 Si3 C28 149.7(2)
C26 C25 Si3 N3 72.7(3)
C27 C25 Si3 N3 -161.2(3)
C26 C25 Si3 C31 -166.9(3)
C27 C25 Si3 C31 -40.8(4)
C26 C25 Si3 C28 -49.9(4)
C27 C25 Si3 C28 76.3(4)
C32 C31 Si3 N3 60.6(3)
C33 C31 Si3 N3 -64.7(3)
C32 C31 Si3 C25 -55.6(3)
C33 C31 Si3 C25 179.1(3)
C32 C31 Si3 C28 -177.9(3)
C33 C31 Si3 C28 56.8(3)
C29 C28 Si3 N3 -52.2(5)
C30 C28 Si3 N3 178.2(3)
C29 C28 Si3 C25 66.7(5)
C30 C28 Si3 C25 -62.9(4)
C29 C28 Si3 C31 -173.9(4)
C30 C28 Si3 C31 56.5(4)
C6 N3 U1 N2 88.9(2)
Si3 N3 U1 N2 -92.41(19)
C6 N3 U1 N1 -31.1(2)
Si3 N3 U1 N1 147.62(17)
C6 N3 U1 N4 29.7(2)
Si3 N3 U1 N4 -151.7(2)
C6 N3 U1 Sn1 -150.24(18)
Si3 N3 U1 Sn1 28.43(19)
C4 N2 U1 N3 -30.4(3)
Si2 N2 U1 N3 148.16(18)
C4 N2 U1 N1 89.2(2)
Si2 N2 U1 N1 -92.3(2)
C4 N2 U1 N4 29.4(2)
Si2 N2 U1 N4 -152.1(2)
C4 N2 U1 Sn1 -151.9(2)
Si2 N2 U1 Sn1 26.7(2)
C2 N1 U1 N3 90.9(2)
Si1 N1 U1 N3 -89.65(19)
C2 N1 U1 N2 -29.5(2)
Si1 N1 U1 N2 149.96(17)
C2 N1 U1 N4 29.9(2)
Si1 N1 U1 N4 -150.6(2)
C2 N1 U1 Sn1 -148.9(2)
Si1 N1 U1 Sn1 30.6(2)
C5 N4 U1 N3 1.66(19)
C3 N4 U1 N3 122.4(2)
C1 N4 U1 N3 -117.8(2)
C5 N4 U1 N2 -119.2(2)
C3 N4 U1 N2 1.5(2)
C1 N4 U1 N2 121.4(2)
C5 N4 U1 N1 120.5(2)
C3 N4 U1 N1 -118.8(2)
C1 N4 U1 N1 1.1(2)
C5 N4 U1 Sn1 178(100)
C3 N4 U1 Sn1 -62(3)
C1 N4 U1 Sn1 58(3)
C35 Sn1 U1 N3 64.56(16)
C34 Sn1 U1 N3 -53.43(17)
C36 Sn1 U1 N3 -174.04(15)
C35 Sn1 U1 N2 -174.12(17)
C34 Sn1 U1 N2 67.90(17)
C36 Sn1 U1 N2 -52.71(16)
C35 Sn1 U1 N1 -54.67(16)
C34 Sn1 U1 N1 -172.66(17)
C36 Sn1 U1 N1 66.73(16)
C35 Sn1 U1 N4 -112(3)
C34 Sn1 U1 N4 130(3)
C36 Sn1 U1 N4 10(3)
